data_4321384
loop_
_publ_author_name
'Sunkari Sailaja'
'M. V. Rajasekharan'

_publ_section_title
;
 One-Dimensional Coordination Polymers of Silver(I) with
 Aminomethylpyridines. Example of a Triple Helical Infinite Chain
;
_journal_name_full 'Inorganic Chemistry'
_journal_page_first 4586
_journal_page_last 4590
_journal_paper_doi 10.1021/ic000139a
_journal_volume 39
_journal_year 2000
_chemical_formula_moiety '[Ag(2-amp)]ClO4'
_chemical_formula_sum 'C12 H16 Ag2 Cl2 N4 O8'
_chemical_formula_weight 630.93
_chemical_name_systematic
;
[(2-aminomethyl)pyridine]silver(I) perchlorate
;
_space_group_IT_number 2
_symmetry_cell_setting triclinic
_symmetry_space_group_name_Hall '-P 1'
_symmetry_space_group_name_H-M 'P -1'
_atom_sites_solution_hydrogens geom
_atom_sites_solution_primary direct
_atom_sites_solution_secondary difmap
_audit_creation_method SHELXL-97
_cell_angle_alpha 91.207(14)
_cell_angle_beta 105.52(4)
_cell_angle_gamma 90.48(2)
_cell_formula_units_Z 2
_cell_length_a 7.672(6)
_cell_length_b 11.1401(11)
_cell_length_c 11.322(4)
_cell_measurement_reflns_used 25
_cell_measurement_temperature 293(2)
_cell_measurement_theta_max 12.65
_cell_measurement_theta_min 11.33
_cell_volume 932.1(8)
_computing_cell_refinement 'CAD-4 system'
_computing_data_collection 'CAD-4 system'
_computing_data_reduction 'CAD-4 system'
_computing_molecular_graphics ORTEP
_computing_publication_material SHELXL-97
_computing_structure_refinement 'SHELXL-97 (Sheldrick, 1997)'
_computing_structure_solution 'SHELXS-97 (Sheldrick, 1997)'
_diffrn_ambient_temperature 293(2)
_diffrn_measured_fraction_theta_full 1.000
_diffrn_measured_fraction_theta_max 1.000
_diffrn_measurement_device_type 'Enraf Nonius CAD-4'
_diffrn_measurement_method 'omega - 2 theta'
_diffrn_radiation_monochromator graphite
_diffrn_radiation_source 'fine-focus sealed tube'
_diffrn_radiation_type MoK\a
_diffrn_radiation_wavelength 0.71073
_diffrn_reflns_av_R_equivalents 0.0036
_diffrn_reflns_av_sigmaI/netI 0.0167
_diffrn_reflns_limit_h_max 9
_diffrn_reflns_limit_h_min 0
_diffrn_reflns_limit_k_max 14
_diffrn_reflns_limit_k_min -14
_diffrn_reflns_limit_l_max 14
_diffrn_reflns_limit_l_min -14
_diffrn_reflns_number 4332
_diffrn_reflns_theta_full 27.48
_diffrn_reflns_theta_max 27.48
_diffrn_reflns_theta_min 1.83
_diffrn_standards_decay_% 0
_diffrn_standards_interval_count 250
_diffrn_standards_interval_time 90
_diffrn_standards_number 2
_exptl_absorpt_coefficient_mu 2.438
_exptl_absorpt_correction_T_max 0.9192
_exptl_absorpt_correction_T_min 0.8210
_exptl_absorpt_correction_type semi-empirical
_exptl_crystal_colour colourless
_exptl_crystal_density_diffrn 2.248
_exptl_crystal_description rectangular
_exptl_crystal_F_000 616
_exptl_crystal_size_max 0.46
_exptl_crystal_size_mid 0.40
_exptl_crystal_size_min 0.28
_refine_diff_density_max '2.035, 0.84A from Ag(1)'
_refine_diff_density_min '-1.904, 0.89A from Ag(1)'
_refine_diff_density_rms 0.224
_refine_ls_extinction_coef 0.0246(18)
_refine_ls_extinction_expression Fc^*^=kFc[1+0.001xFc^2^\l^3^/sin(2\q)]^-1/4^
_refine_ls_extinction_method SHELXL
_refine_ls_goodness_of_fit_ref 1.094
_refine_ls_hydrogen_treatment mixed
_refine_ls_matrix_type full
_refine_ls_number_parameters 278
_refine_ls_number_reflns 4280
_refine_ls_number_restraints 9
_refine_ls_restrained_S_all 1.095
_refine_ls_R_factor_all 0.0571
_refine_ls_R_factor_gt 0.0463
_refine_ls_shift/su_max 0.038
_refine_ls_shift/su_mean 0.001
_refine_ls_structure_factor_coef Fsqd
_refine_ls_weighting_details 'w=1/[\s^2^(Fo^2^)+(0.0873P)^2^+0.0103P] where P=(Fo^2^+2Fc^2^)/3'
_refine_ls_weighting_scheme calc
_refine_ls_wR_factor_gt 0.1130
_refine_ls_wR_factor_ref 0.1214
_reflns_number_gt 3524
_reflns_number_total 4280
_reflns_threshold_expression >2sigma(I)
_cod_data_source_file ic000139a_1.cif
_cod_data_source_block compound1
_cod_depositor_comments
;
The following automatic conversions were performed:

'_refine_ls_weighting_scheme' value 'calc
w=1/[\s^2^(Fo^2^)+(0.0873P)^2^+0.0103P] where P=(Fo^2^+2Fc^2^)/3' was
changed to 'calc'. New tag '_refine_ls_weighting_details' was
created. The value of the new tag was set to
'w=1/[\s^2^(Fo^2^)+(0.0873P)^2^+0.0103P] where P=(Fo^2^+2Fc^2^)/3'.

Automatic conversion script
Id: cif_fix_values 3143 2015-03-26 13:38:13Z robertas 
;
_cod_database_code 4321384

loop_
_symmetry_equiv_pos_as_xyz
'x, y, z'
'-x, -y, -z'

loop_
_atom_site_label
_atom_site_type_symbol
_atom_site_fract_x
_atom_site_fract_y
_atom_site_fract_z
_atom_site_U_iso_or_equiv
_atom_site_adp_type
_atom_site_occupancy
_atom_site_calc_flag
_atom_site_refinement_flags
_atom_site_disorder_assembly
_atom_site_disorder_group
Ag1 Ag 0.50519(5) 0.41860(3) 0.27516(3) 0.04195(15) Uani 1 d . . .
Ag2 Ag 0.38529(5) 0.91656(3) 0.12518(3) 0.04365(15) Uani 1 d . . .
N1 N 0.2297(5) 0.0217(3) -0.0226(3) 0.0344(7) Uani 1 d . . .
N2 N 0.3257(4) 0.3283(3) 0.1174(3) 0.0315(7) Uani 1 d D . .
HN2A H 0.196(3) 0.350(4) 0.102(4) 0.047 Uiso 1 d D . .
HN2B H 0.330(7) 0.372(4) 0.044(3) 0.047 Uiso 1 d D . .
N3 N 0.6682(5) 0.5345(3) 0.4186(3) 0.0345(7) Uani 1 d . . .
N4 N 0.5524(5) 0.8330(3) 0.2855(3) 0.0401(8) Uani 1 d D . .
HN4A H 0.675(4) 0.867(5) 0.300(5) 0.060 Uiso 1 d D . .
HN4B H 0.486(7) 0.871(5) 0.339(4) 0.060 Uiso 1 d D . .
C1 C 0.2142(5) 0.1415(4) -0.0102(3) 0.0307(7) Uani 1 d . . .
C2 C 0.1051(6) 0.2073(4) -0.1034(4) 0.0375(8) Uani 1 d . . .
H2 H 0.0956 0.2899 -0.0940 0.045 Uiso 1 calc R . .
C3 C 0.0104(6) 0.1485(5) -0.2107(4) 0.0457(10) Uani 1 d . . .
H3 H -0.0633 0.1915 -0.2741 0.055 Uiso 1 calc R . .
C4 C 0.0258(7) 0.0275(4) -0.2229(4) 0.0482(11) Uani 1 d . . .
H4 H -0.0378 -0.0133 -0.2941 0.058 Uiso 1 calc R . .
C5 C 0.1371(6) -0.0334(4) -0.1279(4) 0.0433(10) Uani 1 d . . .
H5 H 0.1489 -0.1159 -0.1369 0.052 Uiso 1 calc R . .
C6 C 0.3182(6) 0.1975(4) 0.1117(4) 0.0347(8) Uani 1 d D . .
H6A H 0.436(5) 0.144(4) 0.136(5) 0.052 Uiso 1 d D . .
H6B H 0.254(6) 0.164(4) 0.177(4) 0.052 Uiso 1 d D . .
C7 C 0.6816(5) 0.6531(4) 0.4068(3) 0.0333(8) Uani 1 d . . .
C8 C 0.7900(7) 0.7242(4) 0.4996(4) 0.0474(11) Uani 1 d . . .
H8 H 0.7968 0.8067 0.4905 0.057 Uiso 1 calc R . .
C9 C 0.8881(7) 0.6720(5) 0.6059(4) 0.0487(11) Uani 1 d . . .
H9 H 0.9634 0.7186 0.6685 0.058 Uiso 1 calc R . .
C10 C 0.8730(7) 0.5497(5) 0.6180(4) 0.0468(10) Uani 1 d . . .
H10 H 0.9359 0.5125 0.6893 0.056 Uiso 1 calc R . .
C11 C 0.7633(6) 0.4843(4) 0.5228(4) 0.0442(10) Uani 1 d . . .
H11 H 0.7542 0.4017 0.5304 0.053 Uiso 1 calc R . .
C12 C 0.5674(6) 0.7029(4) 0.2885(4) 0.0396(9) Uani 1 d D . .
H12A H 0.430(4) 0.668(5) 0.274(5) 0.059 Uiso 1 d D . .
H12B H 0.629(7) 0.673(5) 0.218(4) 0.059 Uiso 1 d D . .
Cl1 Cl 0.22588(12) 0.61629(8) -0.03107(8) 0.0317(2) Uani 1 d . . .
O1 O 0.2798(5) 0.5159(3) -0.0933(3) 0.0549(9) Uani 1 d . . .
O2 O 0.1886(5) 0.5790(3) 0.0799(3) 0.0469(7) Uani 1 d . . .
O3 O 0.3713(4) 0.7045(3) -0.0030(3) 0.0465(7) Uani 1 d . . .
O4 O 0.0680(4) 0.6698(3) -0.1088(3) 0.0484(8) Uani 1 d . . .
Cl2 Cl 0.66302(14) 0.13107(9) 0.42647(8) 0.0375(2) Uani 1 d . . .
O5 O 0.7917(6) 0.0375(4) 0.4475(4) 0.0673(11) Uani 1 d . . .
O6 O 0.6743(6) 0.1948(3) 0.5400(3) 0.0599(9) Uani 1 d . . .
O7 O 0.7005(5) 0.2129(3) 0.3386(3) 0.0576(9) Uani 1 d . . .
O8 O 0.4838(5) 0.0817(3) 0.3801(3) 0.0568(9) Uani 1 d . . .

loop_
_atom_site_aniso_label
_atom_site_aniso_U_11
_atom_site_aniso_U_22
_atom_site_aniso_U_33
_atom_site_aniso_U_23
_atom_site_aniso_U_13
_atom_site_aniso_U_12
Ag1 0.0494(2) 0.0343(2) 0.0344(2) -0.00785(13) -0.00131(14) -0.00570(13)
Ag2 0.0557(2) 0.0344(2) 0.0359(2) 0.00726(13) 0.00279(15) 0.00893(14)
N1 0.0413(18) 0.0307(16) 0.0279(15) -0.0002(12) 0.0035(13) -0.0009(13)
N2 0.0329(16) 0.0294(16) 0.0269(15) -0.0025(12) -0.0010(12) -0.0009(12)
N3 0.0396(17) 0.0337(16) 0.0242(15) -0.0032(12) -0.0015(12) -0.0013(13)
N4 0.052(2) 0.0315(18) 0.0312(17) 0.0018(14) 0.0017(15) 0.0053(15)
C1 0.0324(18) 0.0338(19) 0.0242(17) 0.0006(14) 0.0047(14) -0.0004(14)
C2 0.042(2) 0.035(2) 0.0300(18) 0.0036(15) -0.0002(16) 0.0054(16)
C3 0.046(2) 0.053(3) 0.030(2) 0.0064(18) -0.0038(17) 0.005(2)
C4 0.056(3) 0.055(3) 0.026(2) -0.0092(19) -0.0005(18) -0.011(2)
C5 0.059(3) 0.035(2) 0.032(2) -0.0075(16) 0.0067(19) -0.0019(18)
C6 0.040(2) 0.0300(18) 0.0267(17) 0.0020(14) -0.0037(15) -0.0017(15)
C7 0.040(2) 0.0342(19) 0.0217(16) -0.0029(14) 0.0007(14) 0.0014(15)
C8 0.061(3) 0.032(2) 0.036(2) -0.0029(17) -0.009(2) -0.0064(19)
C9 0.054(3) 0.051(3) 0.030(2) -0.0046(18) -0.0086(18) -0.003(2)
C10 0.050(3) 0.052(3) 0.030(2) 0.0046(18) -0.0049(18) 0.006(2)
C11 0.056(3) 0.035(2) 0.035(2) 0.0019(17) 0.0006(19) 0.0025(18)
C12 0.055(2) 0.031(2) 0.0241(18) -0.0025(15) -0.0047(16) 0.0030(17)
Cl1 0.0334(4) 0.0311(4) 0.0272(4) -0.0008(3) 0.0025(3) 0.0018(3)
O1 0.076(2) 0.0396(17) 0.0518(19) -0.0110(14) 0.0230(18) 0.0041(16)
O2 0.0571(19) 0.0504(18) 0.0341(15) 0.0103(13) 0.0131(14) 0.0096(15)
O3 0.0379(16) 0.0476(17) 0.0500(18) -0.0092(14) 0.0061(13) -0.0074(13)
O4 0.0409(16) 0.056(2) 0.0388(17) 0.0105(14) -0.0068(13) 0.0061(14)
Cl2 0.0464(5) 0.0332(5) 0.0279(4) 0.0015(3) 0.0010(4) 0.0030(4)
O5 0.066(2) 0.053(2) 0.077(3) 0.0074(19) 0.008(2) 0.0225(18)
O6 0.083(3) 0.055(2) 0.0374(17) -0.0134(15) 0.0112(17) -0.0024(19)
O7 0.070(2) 0.059(2) 0.0429(18) 0.0171(16) 0.0116(17) -0.0032(18)
O8 0.0506(19) 0.059(2) 0.052(2) 0.0005(16) -0.0021(16) -0.0070(16)

loop_
_atom_type_symbol
_atom_type_description
_atom_type_scat_dispersion_real
_atom_type_scat_dispersion_imag
_atom_type_scat_source
C C 0.0033 0.0016 'International Tables Vol C Tables 4.2.6.8 and 6.1.1.4'
H H 0.0000 0.0000 'International Tables Vol C Tables 4.2.6.8 and 6.1.1.4'
N N 0.0061 0.0033 'International Tables Vol C Tables 4.2.6.8 and 6.1.1.4'
O O 0.0106 0.0060 'International Tables Vol C Tables 4.2.6.8 and 6.1.1.4'
Cl Cl 0.1484 0.1585 'International Tables Vol C Tables 4.2.6.8 and 6.1.1.4'
Ag Ag -0.8971 1.1015 'International Tables Vol C Tables 4.2.6.8 and 6.1.1.4'

loop_
_geom_angle_atom_site_label_1
_geom_angle_atom_site_label_2
_geom_angle_atom_site_label_3
_geom_angle
_geom_angle_site_symmetry_1
_geom_angle_site_symmetry_3
_geom_angle_publ_flag
N3 Ag1 N2 171.01(12) . . ?
N3 Ag1 O7 97.18(13) . . ?
N2 Ag1 O7 91.40(12) . . ?
N1 Ag2 N4 172.62(13) 1_565 . ?
N1 Ag2 O3 97.74(11) 1_565 . ?
N4 Ag2 O3 89.37(12) . . ?
C5 N1 C1 118.7(3) . . ?
C5 N1 Ag2 119.6(3) . 1_545 ?
C1 N1 Ag2 121.6(3) . 1_545 ?
C6 N2 Ag1 119.2(2) . . ?
C7 N3 C11 118.9(3) . . ?
C7 N3 Ag1 122.7(2) . . ?
C11 N3 Ag1 118.4(3) . . ?
C12 N4 Ag2 119.9(2) . . ?
N1 C1 C2 121.1(4) . . ?
N1 C1 C6 116.1(3) . . ?
C2 C1 C6 122.8(4) . . ?
C3 C2 C1 119.2(4) . . ?
C4 C3 C2 119.6(4) . . ?
C3 C4 C5 118.8(4) . . ?
N1 C5 C4 122.6(4) . . ?
N2 C6 C1 115.7(3) . . ?
N3 C7 C8 121.2(4) . . ?
N3 C7 C12 115.7(3) . . ?
C8 C7 C12 123.1(4) . . ?
C9 C8 C7 119.6(4) . . ?
C10 C9 C8 119.0(4) . . ?
C11 C10 C9 118.5(4) . . ?
N3 C11 C10 122.8(4) . . ?
N4 C12 C7 115.7(3) . . ?
O2 Cl1 O1 110.3(2) . . ?
O2 Cl1 O4 109.7(2) . . ?
O1 Cl1 O4 110.0(2) . . ?
O2 Cl1 O3 109.6(2) . . ?
O1 Cl1 O3 108.5(2) . . ?
O4 Cl1 O3 108.6(2) . . ?
Cl1 O3 Ag2 127.29(19) . . ?
O5 Cl2 O8 110.0(3) . . ?
O5 Cl2 O6 109.3(3) . . ?
O8 Cl2 O6 108.9(2) . . ?
O5 Cl2 O7 109.6(3) . . ?
O8 Cl2 O7 109.4(2) . . ?
O6 Cl2 O7 109.6(2) . . ?
Cl2 O7 Ag1 121.8(2) . . ?

loop_
_geom_bond_atom_site_label_1
_geom_bond_atom_site_label_2
_geom_bond_distance
_geom_bond_site_symmetry_2
_geom_bond_publ_flag
Ag1 N3 2.160(3) . ?
Ag1 N2 2.164(3) . ?
Ag1 O7 2.750(4) . ?
Ag2 N1 2.153(3) 1_565 ?
Ag2 N4 2.156(3) . ?
Ag2 O3 2.732(3) . ?
N1 C5 1.346(5) . ?
N1 C1 1.348(5) . ?
N1 Ag2 2.153(3) 1_545 ?
N2 C6 1.457(5) . ?
N3 C7 1.337(5) . ?
N3 C11 1.346(5) . ?
N4 C12 1.455(5) . ?
C1 C2 1.387(5) . ?
C1 C6 1.516(5) . ?
C2 C3 1.385(6) . ?
C3 C4 1.362(7) . ?
C4 C5 1.377(6) . ?
C7 C8 1.382(5) . ?
C7 C12 1.511(5) . ?
C8 C9 1.380(6) . ?
C9 C10 1.379(7) . ?
C10 C11 1.368(6) . ?
Cl1 O2 1.430(3) . ?
Cl1 O1 1.431(3) . ?
Cl1 O4 1.436(3) . ?
Cl1 O3 1.446(3) . ?
Cl2 O5 1.421(4) . ?
Cl2 O8 1.434(4) . ?
Cl2 O6 1.436(3) . ?
Cl2 O7 1.445(3) . ?

loop_
_geom_hbond_atom_site_label_D
_geom_hbond_atom_site_label_H
_geom_hbond_atom_site_label_A
_geom_hbond_distance_DH
_geom_hbond_distance_HA
_geom_hbond_distance_DA
_geom_hbond_angle_DHA
_geom_hbond_site_symmetry_A
N2 HN2A O4 0.998(19) 2.06(3) 2.996(5) 156(4) 2_565
N2 HN2B O1 0.986(19) 2.21(3) 3.156(5) 159(4) .
N4 HN4A O5 0.98(2) 2.50(5) 3.143(6) 123(4) 1_565
N4 HN4B O6 0.979(19) 2.21(4) 2.980(6) 135(4) 2_666
N4 HN4B O8 0.979(19) 2.39(5) 3.050(5) 125(4) 1_565

loop_
_geom_torsion_atom_site_label_1
_geom_torsion_atom_site_label_2
_geom_torsion_atom_site_label_3
_geom_torsion_atom_site_label_4
_geom_torsion
_geom_torsion_site_symmetry_1
_geom_torsion_site_symmetry_2
_geom_torsion_site_symmetry_3
_geom_torsion_site_symmetry_4
_geom_torsion_publ_flag
N1 C1 C6 N2 170.1(3) . . . . ?
N3 C7 C12 N4 167.8(4) . . . . ?
